data_1572254
loop_
_publ_author_name
'Laorenza, Daniel W.'
'Mullin, Kathleen R.'
'Weiss, Leah R.'
'Bayliss, Sam L.'
'Deb, Pratiti'
'Awschalom, David D.'
'Rondinelli, James M.'
'Freedman, Danna E.'

_publ_section_title
;
 Coherent spin-control of <i>S</i> = 1 vanadium and molybdenum complexes.
;
_journal_issue 34
_journal_name_full 'Chemical science'
_journal_page_first 14016
_journal_page_last 14026
_journal_paper_doi 10.1039/d4sc03107e
_journal_volume 15
_journal_year 2024
_chemical_formula_moiety 'C16 H32 Li O8, C16 H44 Al Si4'
_chemical_formula_sum 'C32 H76 Al Li O8 Si4'
_chemical_formula_weight 735.20
_chemical_name_systematic 'bis(12-crown-4)lithium tetrakis(trimethylsilylmethyl)aluminate'
_chemical_properties_physical Moisture-sensitive
_space_group_crystal_system monoclinic
_space_group_IT_number 14
_space_group_name_Hall '-P 2ybc'
_space_group_name_H-M_alt 'P 1 21/c 1'
_atom_sites_solution_hydrogens geom
_atom_sites_solution_primary dual
_audit_creation_date 2024-02-22
_audit_creation_method
;
Olex2 1.5
(compiled 2023.08.24 svn.re1ec1418 for OlexSys, GUI svn.r6817)
;
_audit_update_record
;
2024-02-23 deposited with the CCDC.	2024-07-26 downloaded from the CCDC.
;
_cell_angle_alpha 90
_cell_angle_beta 104.574(10)
_cell_angle_gamma 90
_cell_formula_units_Z 4
_cell_length_a 10.4242(13)
_cell_length_b 21.275(2)
_cell_length_c 20.498(3)
_cell_measurement_reflns_used 1606
_cell_measurement_temperature 100
_cell_measurement_theta_max 40.00
_cell_measurement_theta_min 7.65
_cell_volume 4399.7(10)
_computing_cell_refinement
;
X-Area Recipe 1.37.0.0 (STOE, 2021)
;
_computing_data_collection
;
X-Area Pilatus3_SV 1.31.175.0 (STOE, 2021)
;
_computing_data_reduction
;
X-Area Integrate 2.5.1.0 (STOE, 2021)
X-Area X-Red 2.3.0.0 (STOE, 2021)
;
_computing_molecular_graphics 'Olex2 1.5 (Dolomanov et al., 2009)'
_computing_publication_material
;
STOE & Cie GmbH, X-Area, software package for collecting single-crystal or
multi-domain crystal data on STOE area-detector diffractometers, for image 
processing, for the correction and scaling of reflection intensities and 
for outlier rejection, version 2.0, Darmstadt 2021
;
_computing_structure_refinement 'XL  (Sheldrick, 2008)'
_computing_structure_solution 'SHELXT 2014/5 (Sheldrick, 2014)'
_diffrn_ambient_temperature 100
_diffrn_detector 'EIGER2 1M CDTE'
_diffrn_detector_area_resol_mean 13.33
_diffrn_measured_fraction_theta_full 0.990
_diffrn_measured_fraction_theta_max 0.977
_diffrn_measurement_details
;
 2222 frames, detector distance = 60 mm
;
_diffrn_measurement_device 'Eulerian 4-circle diffractometer'
_diffrn_measurement_device_type 'STOE STADIVARI'
_diffrn_measurement_method 'rotation method, \w scans'
_diffrn_radiation_collimation '1.2 mm, 0.6 diameter'
_diffrn_radiation_monochromator 'Graded multilayer mirror'
_diffrn_radiation_polarisn_norm 270
_diffrn_radiation_probe x-ray
_diffrn_radiation_type 'Cu K\a'
_diffrn_radiation_wavelength 1.54186
_diffrn_reflns_av_R_equivalents 0.0345
_diffrn_reflns_av_unetI/netI 0.0481
_diffrn_reflns_Laue_measured_fraction_full 0.990
_diffrn_reflns_Laue_measured_fraction_max 0.977
_diffrn_reflns_limit_h_max 12
_diffrn_reflns_limit_h_min -12
_diffrn_reflns_limit_k_max 25
_diffrn_reflns_limit_k_min -19
_diffrn_reflns_limit_l_max 24
_diffrn_reflns_limit_l_min -19
_diffrn_reflns_number 33028
_diffrn_reflns_point_group_measured_fraction_full 0.990
_diffrn_reflns_point_group_measured_fraction_max 0.977
_diffrn_reflns_theta_full 67.686
_diffrn_reflns_theta_max 70.009
_diffrn_reflns_theta_min 3.046
_diffrn_source Axo_Cu
_diffrn_source_current 1.000
_diffrn_source_power 0.050
_diffrn_source_voltage 50
_exptl_absorpt_coefficient_mu 1.770
_exptl_absorpt_correction_T_max 0.8542
_exptl_absorpt_correction_T_min 0.5382
_exptl_absorpt_correction_type integration
_exptl_absorpt_process_details
;
STOE X-Red32, absorption correction by Gaussian integration, analogous to
P. Coppens, "The Evaluation of Absorption and Extinction in Single-Crystal
Structure Analysis", published in: F. R. Ahmed (Editor), "Crystallographic
Computing", Munksgaard, Copenhagen (1970), 255 - 270. Afterwards scaling of
reflection intensities was performed within STOE LANA. J. Koziskova, F. Hahn,
J. Richter, J. Kozisek, Acta Chimica Slovaca, vol. 9, no. 2, 2016, pp. 136-140.
;
_exptl_crystal_colour white
_exptl_crystal_colour_primary white
_exptl_crystal_density_diffrn 1.110
_exptl_crystal_density_method 'not measured'
_exptl_crystal_description needle
_exptl_crystal_F_000 1616
_exptl_crystal_recrystallization_method layering
_refine_diff_density_max 0.301
_refine_diff_density_min -0.293
_refine_diff_density_rms 0.044
_refine_ls_extinction_method none
_refine_ls_goodness_of_fit_ref 0.892
_refine_ls_hydrogen_treatment constr
_refine_ls_matrix_type full
_refine_ls_number_parameters 427
_refine_ls_number_reflns 8151
_refine_ls_number_restraints 0
_refine_ls_restrained_S_all 0.892
_refine_ls_R_factor_all 0.0463
_refine_ls_R_factor_gt 0.0271
_refine_ls_shift/su_max 0.001
_refine_ls_shift/su_mean 0.000
_refine_ls_structure_factor_coef Fsqd
_refine_ls_weighting_details 'w=1/[\s^2^(Fo^2^)+(0.0331P)^2^] where P=(Fo^2^+2Fc^2^)/3'
_refine_ls_weighting_scheme calc
_refine_ls_wR_factor_gt 0.0584
_refine_ls_wR_factor_ref 0.0632
_reflns_d_resolution_high 0.820
_reflns_d_resolution_low 14.509
_reflns_Friedel_coverage 0.000
_reflns_limit_h_max 12
_reflns_limit_h_min -12
_reflns_limit_k_max 25
_reflns_limit_k_min -19
_reflns_limit_l_max 24
_reflns_limit_l_min -19
_reflns_number_gt 5858
_reflns_number_total 8151
_reflns_threshold_expression I>4u(I)
_cod_data_source_file d4sc03107e2.cif
_cod_data_source_block al_metms_4_li_12_crown_4_2
_cod_depositor_comments 'Adding full bibliography for 1572252--1572256.cif.'
_cod_original_cell_volume 4399.6(9)
_cod_database_code 1572254
_shelx_shelxl_version_number 2018/3
_shelx_space_group_comment
;
The symmetry employed for this shelxl refinement is uniquely defined
by the following loop, which should always be used as a source of
symmetry information in preference to the above space-group names.
They are only intended as comments.
;
_olex2_refinement_description
;
1. Fixed Uiso
 At 1.2 times of:
  All C(H,H) groups
 At 1.5 times of:
  All C(H,H,H) groups
2.a Secondary CH2 refined with riding coordinates:
 C1(H1A,H1B), C5(H5A,H5B), C9(H9A,H9B), C13(H13A,H13B), C17(H17A,H17B),
 C18(H18A,H18B), C19(H19A,H19B), C20(H20A,H20B), C21(H21A,H21B), C22(H22A,H22B),
  C23(H23A,H23B), C24(H24A,H24B), C25(H25A,H25B), C26(H26A,H26B), C27(H27A,
 H27B), C28(H28A,H28B), C29(H29A,H29B), C30(H30A,H30B), C31(H31A,H31B),
 C32(H32A,H32B)
2.b Idealised Me refined as rotating group:
 C2(H2A,H2B,H2C), C3(H3A,H3B,H3C), C4(H4A,H4B,H4C), C6(H6A,H6B,H6C), C7(H7A,
 H7B,H7C), C8(H8A,H8B,H8C), C10(H10A,H10B,H10C), C11(H11A,H11B,H11C), C12(H12A,
 H12B,H12C), C14(H14A,H14B,H14C), C15(H15A,H15B,H15C), C16(H16A,H16B,H16C)
;
_olex2_submission_special_instructions 'No special instructions were received'
_stoe_detector_distance '60.0 mm'
_stoe_detector_pixelsize_x '0.075 mm'
_stoe_detector_pixelsize_y '0.075 mm'
_stoe_detector_size_x '8.0 cm'
_stoe_detector_size_y '7.7 cm'
_stoe_evaluation_integration_a 18.0
_stoe_evaluation_integration_b 1.0
_stoe_evaluation_integration_ems 0.028
_stoe_evaluation_lana_bis_l_even_max -
_stoe_evaluation_lana_bis_l_odd_max -
_stoe_evaluation_lana_bos_l_even_max 4
_stoe_evaluation_lana_bos_l_odd_max 1
_stoe_evaluation_lana_completeness 97.8
_stoe_evaluation_lana_dxs_max_order -
_stoe_evaluation_lana_dys_max_order -
_stoe_evaluation_lana_fs_max_order 2
_stoe_evaluation_lana_max_2theta_available 140.1
_stoe_evaluation_lana_max_2theta_desired 140.1
_stoe_evaluation_lana_mean_redundancy 4.0
_stoe_evaluation_lana_number_refls_after_or 33049
_stoe_evaluation_lana_number_refls_outliers 838
_stoe_evaluation_lana_number_refls_total 33887
_stoe_evaluation_lana_number_refls_unique 8162
_stoe_evaluation_lana_number_refls_written 33049
_stoe_evaluation_lana_or_c1 0.050
_stoe_evaluation_lana_or_c2 0
_stoe_evaluation_lana_or_c3 0
_stoe_evaluation_lana_or_c4 1.0
_stoe_evaluation_lana_point_group 2/m
_stoe_evaluation_lana_table
;
#----------------------------------------------------------------------------
2Theta          11.3   26.5   41.7   56.9   72.1   87.3  102.5  117.7  132.9
#----------------------------------------------------------------------------
<Resolution>    5.63   3.20   2.16   1.59   1.29   1.12   1.00   0.90   0.85
N(total)         152   1033   2148   3378   5907   6995   5646   5782   2846
<Redundancy>     2.9    4.7    4.3    4.1    5.1    5.1    3.8    3.8    2.4
Complet. [%%]    95.7  100.0  100.0   99.9  100.0   99.9   96.3   99.9   90.8
<I/sigma>       58.2   66.3   27.2   16.0    9.1    6.5    5.4    4.8    4.3
R(int)         0.022  0.017  0.021  0.025  0.037  0.045  0.056  0.061  0.067
#----------------------------------------------------------------------------
;
_stoe_measurement_identifier Al_MeTMS_4_Li_12_crown_4_2
_stoe_measurement_max_exposure_per_frame '3.0 s'
_stoe_measurement_mean_exposure_per_frame '2.8 s'
_stoe_measurement_min_exposure_per_frame '1.0 s'
_stoe_measurement_total_exposure_time '104 min'
_stoe_measurement_total_frame_number 2222
_stoe_measurement_total_run_number 28
_stoe_measurement_tube_power '50.0 W'

loop_
_space_group_symop_operation_xyz
'x, y, z'
'-x, y+1/2, -z+1/2'
'-x, -y, -z'
'x, -y-1/2, z-1/2'

loop_
_atom_site_label
_atom_site_type_symbol
_atom_site_fract_x
_atom_site_fract_y
_atom_site_fract_z
_atom_site_U_iso_or_equiv
_atom_site_adp_type
_atom_site_occupancy
_atom_site_site_symmetry_order
_atom_site_calc_flag
_atom_site_refinement_flags_posn
_atom_site_refinement_flags_adp
_atom_site_refinement_flags_occupancy
_atom_site_disorder_assembly
_atom_site_disorder_group
Si1 Si 0.91238(4) 0.60733(2) 0.55194(2) 0.01685(9) Uani 1 1 d . . . . .
Si2 Si 0.51264(4) 0.75188(2) 0.48431(2) 0.01767(9) Uani 1 1 d . . . . .
Si3 Si 0.92988(4) 0.87766(2) 0.54115(2) 0.01675(9) Uani 1 1 d . . . . .
Si4 Si 1.03518(4) 0.75792(2) 0.75678(2) 0.01772(10) Uani 1 1 d . . . . .
Al1 Al 0.81160(4) 0.74761(2) 0.60311(2) 0.01439(9) Uani 1 1 d . . . . .
C1 C 0.82302(15) 0.65245(7) 0.60287(8) 0.0178(3) Uani 1 1 d . . . . .
H1A H 0.860941 0.639697 0.650255 0.021 Uiso 1 1 calc R U . . .
H1B H 0.730546 0.636894 0.590491 0.021 Uiso 1 1 calc R U . . .
C2 C 0.90334(17) 0.52029(7) 0.56830(9) 0.0263(4) Uani 1 1 d . . . . .
H2A H 0.810942 0.506296 0.553849 0.040 Uiso 1 1 calc R U . . .
H2B H 0.937802 0.512017 0.616577 0.040 Uiso 1 1 calc R U . . .
H2C H 0.956574 0.497377 0.542957 0.040 Uiso 1 1 calc R U . . .
C3 C 0.83956(17) 0.62022(8) 0.45983(8) 0.0262(4) Uani 1 1 d . . . . .
H3A H 0.882985 0.592339 0.433897 0.039 Uiso 1 1 calc R U . . .
H3B H 0.853127 0.664058 0.448471 0.039 Uiso 1 1 calc R U . . .
H3C H 0.744409 0.611036 0.448826 0.039 Uiso 1 1 calc R U . . .
C4 C 1.09200(15) 0.62947(8) 0.57047(9) 0.0289(4) Uani 1 1 d . . . . .
H4A H 1.132842 0.624095 0.618719 0.043 Uiso 1 1 calc R U . . .
H4B H 1.099990 0.673459 0.557867 0.043 Uiso 1 1 calc R U . . .
H4C H 1.137072 0.602429 0.544523 0.043 Uiso 1 1 calc R U . . .
C5 C 0.61793(14) 0.77154(7) 0.56844(8) 0.0167(3) Uani 1 1 d . . . . .
H5A H 0.572099 0.754202 0.601299 0.020 Uiso 1 1 calc R U . . .
H5B H 0.614310 0.817852 0.572373 0.020 Uiso 1 1 calc R U . . .
C6 C 0.35458(16) 0.79895(8) 0.46405(9) 0.0303(4) Uani 1 1 d . . . . .
H6A H 0.301523 0.787779 0.495593 0.046 Uiso 1 1 calc R U . . .
H6B H 0.304114 0.789682 0.417886 0.046 Uiso 1 1 calc R U . . .
H6C H 0.375842 0.843873 0.468120 0.046 Uiso 1 1 calc R U . . .
C7 C 0.46174(17) 0.66674(7) 0.47867(9) 0.0273(4) Uani 1 1 d . . . . .
H7A H 0.540414 0.640255 0.494260 0.041 Uiso 1 1 calc R U . . .
H7B H 0.418048 0.656263 0.431781 0.041 Uiso 1 1 calc R U . . .
H7C H 0.400254 0.659391 0.507017 0.041 Uiso 1 1 calc R U . . .
C8 C 0.59241(17) 0.76648(8) 0.41291(8) 0.0269(4) Uani 1 1 d . . . . .
H8A H 0.608629 0.811603 0.409596 0.040 Uiso 1 1 calc R U . . .
H8B H 0.533411 0.751722 0.370609 0.040 Uiso 1 1 calc R U . . .
H8C H 0.676742 0.743733 0.421355 0.040 Uiso 1 1 calc R U . . .
C9 C 0.92211(15) 0.79134(7) 0.54885(8) 0.0181(3) Uani 1 1 d . . . . .
H9A H 1.014410 0.776771 0.566986 0.022 Uiso 1 1 calc R U . . .
H9B H 0.892826 0.774648 0.502382 0.022 Uiso 1 1 calc R U . . .
C10 C 0.98903(16) 0.91850(7) 0.62449(8) 0.0226(4) Uani 1 1 d . . . . .
H10A H 0.929850 0.908275 0.653310 0.034 Uiso 1 1 calc R U . . .
H10B H 0.988963 0.964045 0.617305 0.034 Uiso 1 1 calc R U . . .
H10C H 1.079169 0.904515 0.646360 0.034 Uiso 1 1 calc R U . . .
C11 C 0.76399(15) 0.91380(8) 0.50155(8) 0.0243(4) Uani 1 1 d . . . . .
H11A H 0.729086 0.896132 0.456414 0.037 Uiso 1 1 calc R U . . .
H11B H 0.773948 0.959403 0.498147 0.037 Uiso 1 1 calc R U . . .
H11C H 0.702469 0.904723 0.529457 0.037 Uiso 1 1 calc R U . . .
C12 C 1.04471(16) 0.90229(8) 0.48800(9) 0.0269(4) Uani 1 1 d . . . . .
H12A H 1.134665 0.887510 0.509017 0.040 Uiso 1 1 calc R U . . .
H12B H 1.044869 0.948226 0.484455 0.040 Uiso 1 1 calc R U . . .
H12C H 1.014332 0.883948 0.442883 0.040 Uiso 1 1 calc R U . . .
C13 C 0.86978(14) 0.77452(7) 0.70074(7) 0.0168(3) Uani 1 1 d . . . . .
H13A H 0.858350 0.820708 0.701044 0.020 Uiso 1 1 calc R U . . .
H13B H 0.804427 0.756543 0.723197 0.020 Uiso 1 1 calc R U . . .
C14 C 1.04959(17) 0.67424(8) 0.78616(9) 0.0342(5) Uani 1 1 d . . . . .
H14A H 0.990121 0.667108 0.815619 0.051 Uiso 1 1 calc R U . . .
H14B H 1.141159 0.665683 0.811137 0.051 Uiso 1 1 calc R U . . .
H14C H 1.025041 0.646160 0.747099 0.051 Uiso 1 1 calc R U . . .
C15 C 1.06953(17) 0.80879(9) 0.83412(9) 0.0339(4) Uani 1 1 d . . . . .
H15A H 1.063749 0.853130 0.820741 0.051 Uiso 1 1 calc R U . . .
H15B H 1.158662 0.799836 0.862099 0.051 Uiso 1 1 calc R U . . .
H15C H 1.004095 0.799947 0.859866 0.051 Uiso 1 1 calc R U . . .
C16 C 1.17661(16) 0.77097(8) 0.71684(9) 0.0316(4) Uani 1 1 d . . . . .
H16A H 1.169173 0.741616 0.679227 0.047 Uiso 1 1 calc R U . . .
H16B H 1.260706 0.763871 0.750373 0.047 Uiso 1 1 calc R U . . .
H16C H 1.173745 0.814222 0.700098 0.047 Uiso 1 1 calc R U . . .
O1 O 0.59547(10) 0.43593(5) 0.33732(5) 0.0194(2) Uani 1 1 d . . . . .
O2 O 0.43075(10) 0.39455(5) 0.21901(5) 0.0205(2) Uani 1 1 d . . . . .
O3 O 0.27429(10) 0.49743(5) 0.22370(5) 0.0184(2) Uani 1 1 d . . . . .
O4 O 0.43914(10) 0.53900(5) 0.34155(5) 0.0187(2) Uani 1 1 d . . . . .
O5 O 0.68101(10) 0.56184(5) 0.29406(5) 0.0191(2) Uani 1 1 d . . . . .
O6 O 0.69355(10) 0.45882(5) 0.21376(5) 0.0203(2) Uani 1 1 d . . . . .
O7 O 0.46066(10) 0.50188(5) 0.13063(5) 0.0186(2) Uani 1 1 d . . . . .
O8 O 0.44978(10) 0.60412(5) 0.21041(5) 0.0195(2) Uani 1 1 d . . . . .
C17 C 0.47010(15) 0.49813(7) 0.39815(8) 0.0202(3) Uani 1 1 d . . . . .
H17A H 0.400690 0.465557 0.394043 0.024 Uiso 1 1 calc R U . . .
H17B H 0.476113 0.522071 0.440225 0.024 Uiso 1 1 calc R U . . .
C18 C 0.60176(15) 0.46815(7) 0.39910(8) 0.0198(3) Uani 1 1 d . . . . .
H18A H 0.671216 0.500966 0.405988 0.024 Uiso 1 1 calc R U . . .
H18B H 0.625981 0.438120 0.437112 0.024 Uiso 1 1 calc R U . . .
C19 C 0.54399(16) 0.37367(7) 0.33501(8) 0.0214(3) Uani 1 1 d . . . . .
H19A H 0.461033 0.373311 0.350193 0.026 Uiso 1 1 calc R U . . .
H19B H 0.608963 0.345519 0.364692 0.026 Uiso 1 1 calc R U . . .
C20 C 0.51767(16) 0.35230(7) 0.26315(8) 0.0220(4) Uani 1 1 d . . . . .
H20A H 0.602508 0.349551 0.249906 0.026 Uiso 1 1 calc R U . . .
H20B H 0.477507 0.309847 0.258892 0.026 Uiso 1 1 calc R U . . .
C21 C 0.29379(15) 0.38449(7) 0.21527(8) 0.0220(4) Uani 1 1 d . . . . .
H21A H 0.280524 0.376984 0.260789 0.026 Uiso 1 1 calc R U . . .
H21B H 0.260389 0.347574 0.186624 0.026 Uiso 1 1 calc R U . . .
C22 C 0.22182(15) 0.44320(7) 0.18498(8) 0.0205(3) Uani 1 1 d . . . . .
H22A H 0.230472 0.448340 0.138277 0.025 Uiso 1 1 calc R U . . .
H22B H 0.126408 0.439067 0.183213 0.025 Uiso 1 1 calc R U . . .
C23 C 0.21925(15) 0.50837(7) 0.27963(8) 0.0195(3) Uani 1 1 d . . . . .
H23A H 0.220567 0.469262 0.305958 0.023 Uiso 1 1 calc R U . . .
H23B H 0.126392 0.522956 0.263917 0.023 Uiso 1 1 calc R U . . .
C24 C 0.30345(15) 0.55807(7) 0.32220(8) 0.0191(3) Uani 1 1 d . . . . .
H24A H 0.295623 0.597858 0.296457 0.023 Uiso 1 1 calc R U . . .
H24B H 0.271336 0.565714 0.363039 0.023 Uiso 1 1 calc R U . . .
C25 C 0.79701(15) 0.55274(7) 0.27038(8) 0.0225(4) Uani 1 1 d . . . . .
H25A H 0.876125 0.568369 0.304023 0.027 Uiso 1 1 calc R U . . .
H25B H 0.789243 0.575842 0.227634 0.027 Uiso 1 1 calc R U . . .
C26 C 0.80926(15) 0.48313(7) 0.25941(8) 0.0210(4) Uani 1 1 d . . . . .
H26A H 0.887277 0.475220 0.241272 0.025 Uiso 1 1 calc R U . . .
H26B H 0.823513 0.460990 0.303132 0.025 Uiso 1 1 calc R U . . .
C27 C 0.68859(15) 0.46987(8) 0.14460(8) 0.0214(3) Uani 1 1 d . . . . .
H27A H 0.747122 0.440089 0.128705 0.026 Uiso 1 1 calc R U . . .
H27B H 0.717314 0.513277 0.138129 0.026 Uiso 1 1 calc R U . . .
C28 C 0.54612(15) 0.46014(7) 0.10662(8) 0.0205(3) Uani 1 1 d . . . . .
H28A H 0.536654 0.467644 0.057975 0.025 Uiso 1 1 calc R U . . .
H28B H 0.520003 0.416131 0.112289 0.025 Uiso 1 1 calc R U . . .
C29 C 0.45073(16) 0.56265(7) 0.10080(8) 0.0211(3) Uani 1 1 d . . . . .
H29A H 0.399155 0.560618 0.053165 0.025 Uiso 1 1 calc R U . . .
H29B H 0.540061 0.579327 0.102220 0.025 Uiso 1 1 calc R U . . .
C30 C 0.38172(15) 0.60439(7) 0.14079(8) 0.0203(3) Uani 1 1 d . . . . .
H30A H 0.377847 0.647868 0.123182 0.024 Uiso 1 1 calc R U . . .
H30B H 0.289697 0.589483 0.135487 0.024 Uiso 1 1 calc R U . . .
C31 C 0.56042(15) 0.64597(7) 0.22663(8) 0.0219(4) Uani 1 1 d . . . . .
H31A H 0.529918 0.689926 0.227849 0.026 Uiso 1 1 calc R U . . .
H31B H 0.612708 0.642806 0.192582 0.026 Uiso 1 1 calc R U . . .
C32 C 0.64302(16) 0.62650(7) 0.29488(8) 0.0211(3) Uani 1 1 d . . . . .
H32A H 0.723324 0.653143 0.307581 0.025 Uiso 1 1 calc R U . . .
H32B H 0.591631 0.632630 0.328954 0.025 Uiso 1 1 calc R U . . .
Li1 Li 0.5022(3) 0.50016(13) 0.24675(15) 0.0231(6) Uani 1 1 d . . . . .

loop_
_atom_site_aniso_label
_atom_site_aniso_U_11
_atom_site_aniso_U_22
_atom_site_aniso_U_33
_atom_site_aniso_U_23
_atom_site_aniso_U_13
_atom_site_aniso_U_12
Si1 0.0198(2) 0.0151(2) 0.0166(2) 0.00087(17) 0.00642(17) 0.00294(17)
Si2 0.0189(2) 0.0162(2) 0.0159(2) -0.00098(18) 0.00064(16) 0.00009(17)
Si3 0.0173(2) 0.0154(2) 0.0180(2) 0.00148(18) 0.00525(16) -0.00026(16)
Si4 0.0171(2) 0.0169(2) 0.0172(2) 0.00048(18) 0.00072(16) 0.00053(17)
Al1 0.0154(2) 0.0139(2) 0.0138(2) -0.00058(19) 0.00336(16) 0.00070(18)
C1 0.0217(8) 0.0150(7) 0.0173(8) -0.0003(6) 0.0060(6) 0.0010(6)
C2 0.0384(10) 0.0188(8) 0.0277(10) 0.0019(7) 0.0194(8) 0.0056(7)
C3 0.0370(10) 0.0237(8) 0.0190(9) -0.0010(8) 0.0092(7) 0.0048(8)
C4 0.0219(9) 0.0259(9) 0.0405(11) 0.0046(8) 0.0110(8) 0.0048(7)
C5 0.0173(7) 0.0169(7) 0.0156(8) -0.0018(6) 0.0039(6) 0.0005(6)
C6 0.0241(9) 0.0316(9) 0.0293(10) -0.0047(8) -0.0045(7) 0.0048(7)
C7 0.0343(10) 0.0220(8) 0.0223(9) -0.0020(7) 0.0008(7) -0.0062(7)
C8 0.0355(10) 0.0250(9) 0.0193(9) 0.0007(7) 0.0052(7) -0.0013(7)
C9 0.0193(8) 0.0172(8) 0.0181(8) 0.0010(7) 0.0051(6) 0.0005(6)
C10 0.0229(8) 0.0195(8) 0.0256(9) -0.0021(7) 0.0066(7) -0.0017(7)
C11 0.0233(9) 0.0214(8) 0.0271(10) 0.0050(7) 0.0041(7) 0.0009(7)
C12 0.0283(9) 0.0239(9) 0.0316(10) 0.0034(8) 0.0134(8) -0.0006(7)
C13 0.0169(8) 0.0170(7) 0.0155(8) -0.0003(6) 0.0025(6) 0.0018(6)
C14 0.0293(10) 0.0248(9) 0.0396(12) 0.0111(9) -0.0078(8) -0.0016(8)
C15 0.0275(10) 0.0402(11) 0.0279(10) -0.0088(9) -0.0045(8) 0.0058(8)
C16 0.0199(9) 0.0404(10) 0.0336(11) 0.0052(9) 0.0048(7) 0.0031(8)
O1 0.0237(6) 0.0164(5) 0.0196(6) 0.0006(5) 0.0081(5) -0.0025(4)
O2 0.0180(5) 0.0211(6) 0.0236(6) 0.0035(5) 0.0074(4) -0.0013(4)
O3 0.0216(6) 0.0195(5) 0.0161(6) -0.0025(5) 0.0084(4) -0.0040(4)
O4 0.0185(5) 0.0204(5) 0.0175(6) 0.0055(5) 0.0048(4) 0.0005(4)
O5 0.0209(6) 0.0163(5) 0.0215(6) 0.0028(5) 0.0081(5) -0.0011(4)
O6 0.0196(6) 0.0238(6) 0.0176(6) 0.0011(5) 0.0046(4) -0.0053(4)
O7 0.0199(5) 0.0181(5) 0.0200(6) 0.0015(5) 0.0089(4) 0.0008(4)
O8 0.0213(6) 0.0216(6) 0.0155(6) 0.0013(5) 0.0047(4) -0.0042(4)
C17 0.0253(8) 0.0210(8) 0.0142(8) 0.0030(7) 0.0050(7) 0.0007(7)
C18 0.0231(8) 0.0194(8) 0.0153(8) 0.0018(7) 0.0022(6) -0.0020(6)
C19 0.0230(8) 0.0166(8) 0.0251(9) 0.0045(7) 0.0070(7) -0.0006(7)
C20 0.0245(9) 0.0154(8) 0.0268(10) 0.0017(7) 0.0077(7) 0.0007(6)
C21 0.0204(8) 0.0215(8) 0.0247(9) -0.0028(7) 0.0067(7) -0.0065(7)
C22 0.0200(8) 0.0242(8) 0.0171(9) -0.0031(7) 0.0042(6) -0.0048(7)
C23 0.0196(8) 0.0227(8) 0.0179(8) 0.0004(7) 0.0079(6) 0.0005(6)
C24 0.0205(8) 0.0194(8) 0.0187(8) 0.0012(7) 0.0074(6) 0.0038(6)
C25 0.0178(8) 0.0251(9) 0.0249(9) -0.0002(7) 0.0059(7) -0.0045(7)
C26 0.0146(8) 0.0241(8) 0.0235(9) 0.0025(7) 0.0033(6) -0.0017(6)
C27 0.0221(8) 0.0247(8) 0.0194(9) -0.0002(7) 0.0090(7) -0.0006(7)
C28 0.0219(8) 0.0226(8) 0.0183(9) -0.0023(7) 0.0072(6) 0.0006(7)
C29 0.0258(9) 0.0219(8) 0.0159(8) 0.0037(7) 0.0055(7) -0.0011(7)
C30 0.0200(8) 0.0233(8) 0.0170(8) 0.0036(7) 0.0037(6) 0.0019(6)
C31 0.0258(9) 0.0162(8) 0.0237(9) 0.0021(7) 0.0063(7) -0.0041(6)
C32 0.0261(9) 0.0170(8) 0.0204(9) -0.0011(7) 0.0060(7) -0.0038(7)
Li1 0.0231(13) 0.0244(14) 0.0221(15) 0.0004(12) 0.0064(11) -0.0026(11)

loop_
_atom_type_symbol
_atom_type_description
_atom_type_scat_dispersion_real
_atom_type_scat_dispersion_imag
_atom_type_scat_source
C C 0.0181 0.0091 'International Tables Vol C Tables 4.2.6.8 and 6.1.1.4'
H H 0.0000 0.0000 'International Tables Vol C Tables 4.2.6.8 and 6.1.1.4'
Al Al 0.2130 0.2455 'International Tables Vol C Tables 4.2.6.8 and 6.1.1.4'
Li Li 0.0008 0.0003 'International Tables Vol C Tables 4.2.6.8 and 6.1.1.4'
O O 0.0492 0.0322 'International Tables Vol C Tables 4.2.6.8 and 6.1.1.4'
Si Si 0.2541 0.3302 'International Tables Vol C Tables 4.2.6.8 and 6.1.1.4'

loop_
_exptl_crystal_face_index_h
_exptl_crystal_face_index_k
_exptl_crystal_face_index_l
_exptl_crystal_face_perp_dist
10 30 3 0.5568
8 -30 -5 0.2322
8 -30 -15 0.4176
24 -1 -30 0.7298
0 30 -1 0.3481
0 15 4 0.4149
1 3 30 1.0047
-30 -5 -7 0.7364
-9 30 -4 0.3094
-4 15 3 0.2695
-9 30 11 0.3456
-25 2 30 0.6766
0 -1 0 0.3696
1 -15 -4 0.2582

loop_
_geom_angle_atom_site_label_1
_geom_angle_atom_site_label_2
_geom_angle_atom_site_label_3
_geom_angle
_geom_angle_site_symmetry_1
_geom_angle_site_symmetry_3
_geom_angle_publ_flag
C1 Si1 C2 110.90(7) . . ?
C1 Si1 C3 111.25(7) . . ?
C1 Si1 C4 112.17(8) . . ?
C3 Si1 C2 107.31(8) . . ?
C3 Si1 C4 107.39(8) . . ?
C4 Si1 C2 107.60(8) . . ?
C5 Si2 C6 111.56(7) . . ?
C5 Si2 C7 111.59(7) . . ?
C5 Si2 C8 114.47(7) . . ?
C7 Si2 C6 106.30(8) . . ?
C8 Si2 C6 105.90(8) . . ?
C8 Si2 C7 106.49(8) . . ?
C9 Si3 C10 113.21(7) . . ?
C9 Si3 C11 112.85(7) . . ?
C9 Si3 C12 111.95(7) . . ?
C10 Si3 C11 105.03(7) . . ?
C10 Si3 C12 106.64(8) . . ?
C11 Si3 C12 106.60(7) . . ?
C13 Si4 C14 111.59(7) . . ?
C13 Si4 C15 111.35(7) . . ?
C13 Si4 C16 114.36(8) . . ?
C14 Si4 C15 107.06(9) . . ?
C14 Si4 C16 105.80(8) . . ?
C15 Si4 C16 106.19(9) . . ?
C1 Al1 C5 107.66(6) . . ?
C9 Al1 C1 114.63(6) . . ?
C9 Al1 C5 110.29(7) . . ?
C9 Al1 C13 110.13(7) . . ?
C13 Al1 C1 106.37(6) . . ?
C13 Al1 C5 107.44(6) . . ?
Si1 C1 Al1 124.20(8) . . ?
Si1 C1 H1A 106.3 . . ?
Si1 C1 H1B 106.3 . . ?
Al1 C1 H1A 106.3 . . ?
Al1 C1 H1B 106.3 . . ?
H1A C1 H1B 106.4 . . ?
Si1 C2 H2A 109.5 . . ?
Si1 C2 H2B 109.5 . . ?
Si1 C2 H2C 109.5 . . ?
H2A C2 H2B 109.5 . . ?
H2A C2 H2C 109.5 . . ?
H2B C2 H2C 109.5 . . ?
Si1 C3 H3A 109.5 . . ?
Si1 C3 H3B 109.5 . . ?
Si1 C3 H3C 109.5 . . ?
H3A C3 H3B 109.5 . . ?
H3A C3 H3C 109.5 . . ?
H3B C3 H3C 109.5 . . ?
Si1 C4 H4A 109.5 . . ?
Si1 C4 H4B 109.5 . . ?
Si1 C4 H4C 109.5 . . ?
H4A C4 H4B 109.5 . . ?
H4A C4 H4C 109.5 . . ?
H4B C4 H4C 109.5 . . ?
Si2 C5 Al1 125.18(8) . . ?
Si2 C5 H5A 106.0 . . ?
Si2 C5 H5B 106.0 . . ?
Al1 C5 H5A 106.0 . . ?
Al1 C5 H5B 106.0 . . ?
H5A C5 H5B 106.3 . . ?
Si2 C6 H6A 109.5 . . ?
Si2 C6 H6B 109.5 . . ?
Si2 C6 H6C 109.5 . . ?
H6A C6 H6B 109.5 . . ?
H6A C6 H6C 109.5 . . ?
H6B C6 H6C 109.5 . . ?
Si2 C7 H7A 109.5 . . ?
Si2 C7 H7B 109.5 . . ?
Si2 C7 H7C 109.5 . . ?
H7A C7 H7B 109.5 . . ?
H7A C7 H7C 109.5 . . ?
H7B C7 H7C 109.5 . . ?
Si2 C8 H8A 109.5 . . ?
Si2 C8 H8B 109.5 . . ?
Si2 C8 H8C 109.5 . . ?
H8A C8 H8B 109.5 . . ?
H8A C8 H8C 109.5 . . ?
H8B C8 H8C 109.5 . . ?
Si3 C9 Al1 123.28(8) . . ?
Si3 C9 H9A 106.5 . . ?
Si3 C9 H9B 106.5 . . ?
Al1 C9 H9A 106.5 . . ?
Al1 C9 H9B 106.5 . . ?
H9A C9 H9B 106.5 . . ?
Si3 C10 H10A 109.5 . . ?
Si3 C10 H10B 109.5 . . ?
Si3 C10 H10C 109.5 . . ?
H10A C10 H10B 109.5 . . ?
H10A C10 H10C 109.5 . . ?
H10B C10 H10C 109.5 . . ?
Si3 C11 H11A 109.5 . . ?
Si3 C11 H11B 109.5 . . ?
Si3 C11 H11C 109.5 . . ?
H11A C11 H11B 109.5 . . ?
H11A C11 H11C 109.5 . . ?
H11B C11 H11C 109.5 . . ?
Si3 C12 H12A 109.5 . . ?
Si3 C12 H12B 109.5 . . ?
Si3 C12 H12C 109.5 . . ?
H12A C12 H12B 109.5 . . ?
H12A C12 H12C 109.5 . . ?
H12B C12 H12C 109.5 . . ?
Si4 C13 Al1 124.13(8) . . ?
Si4 C13 H13A 106.3 . . ?
Si4 C13 H13B 106.3 . . ?
Al1 C13 H13A 106.3 . . ?
Al1 C13 H13B 106.3 . . ?
H13A C13 H13B 106.4 . . ?
Si4 C14 H14A 109.5 . . ?
Si4 C14 H14B 109.5 . . ?
Si4 C14 H14C 109.5 . . ?
H14A C14 H14B 109.5 . . ?
H14A C14 H14C 109.5 . . ?
H14B C14 H14C 109.5 . . ?
Si4 C15 H15A 109.5 . . ?
Si4 C15 H15B 109.5 . . ?
Si4 C15 H15C 109.5 . . ?
H15A C15 H15B 109.5 . . ?
H15A C15 H15C 109.5 . . ?
H15B C15 H15C 109.5 . . ?
Si4 C16 H16A 109.5 . . ?
Si4 C16 H16B 109.5 . . ?
Si4 C16 H16C 109.5 . . ?
H16A C16 H16B 109.5 . . ?
H16A C16 H16C 109.5 . . ?
H16B C16 H16C 109.5 . . ?
C18 O1 Li1 110.15(11) . . ?
C19 O1 C18 114.13(12) . . ?
C19 O1 Li1 116.33(11) . . ?
C20 O2 Li1 109.35(11) . . ?
C21 O2 C20 114.02(12) . . ?
C21 O2 Li1 113.68(11) . . ?
C22 O3 Li1 111.41(11) . . ?
C23 O3 C22 113.80(11) . . ?
C23 O3 Li1 115.75(11) . . ?
C17 O4 C24 113.97(11) . . ?
C17 O4 Li1 113.97(11) . . ?
C24 O4 Li1 109.48(11) . . ?
C25 O5 C32 113.27(11) . . ?
C25 O5 Li1 116.66(11) . . ?
C32 O5 Li1 110.97(11) . . ?
C26 O6 C27 113.98(11) . . ?
C26 O6 Li1 107.74(11) . . ?
C27 O6 Li1 113.00(11) . . ?
C28 O7 Li1 111.91(11) . . ?
C29 O7 C28 113.63(12) . . ?
C29 O7 Li1 115.58(11) . . ?
C30 O8 C31 113.58(11) . . ?
C30 O8 Li1 109.76(11) . . ?
C31 O8 Li1 113.73(11) . . ?
O4 C17 H17A 110.4 . . ?
O4 C17 H17B 110.4 . . ?
O4 C17 C18 106.76(12) . . ?
H17A C17 H17B 108.6 . . ?
C18 C17 H17A 110.4 . . ?
C18 C17 H17B 110.4 . . ?
O1 C18 C17 110.67(12) . . ?
O1 C18 H18A 109.5 . . ?
O1 C18 H18B 109.5 . . ?
C17 C18 H18A 109.5 . . ?
C17 C18 H18B 109.5 . . ?
H18A C18 H18B 108.1 . . ?
O1 C19 H19A 110.4 . . ?
O1 C19 H19B 110.4 . . ?
O1 C19 C20 106.78(12) . . ?
H19A C19 H19B 108.6 . . ?
C20 C19 H19A 110.4 . . ?
C20 C19 H19B 110.4 . . ?
O2 C20 C19 111.22(13) . . ?
O2 C20 H20A 109.4 . . ?
O2 C20 H20B 109.4 . . ?
C19 C20 H20A 109.4 . . ?
C19 C20 H20B 109.4 . . ?
H20A C20 H20B 108.0 . . ?
O2 C21 H21A 110.4 . . ?
O2 C21 H21B 110.4 . . ?
O2 C21 C22 106.59(12) . . ?
H21A C21 H21B 108.6 . . ?
C22 C21 H21A 110.4 . . ?
C22 C21 H21B 110.4 . . ?
O3 C22 C21 111.03(12) . . ?
O3 C22 H22A 109.4 . . ?
O3 C22 H22B 109.4 . . ?
C21 C22 H22A 109.4 . . ?
C21 C22 H22B 109.4 . . ?
H22A C22 H22B 108.0 . . ?
O3 C23 H23A 110.4 . . ?
O3 C23 H23B 110.4 . . ?
O3 C23 C24 106.70(12) . . ?
H23A C23 H23B 108.6 . . ?
C24 C23 H23A 110.4 . . ?
C24 C23 H23B 110.4 . . ?
O4 C24 C23 110.72(12) . . ?
O4 C24 H24A 109.5 . . ?
O4 C24 H24B 109.5 . . ?
C23 C24 H24A 109.5 . . ?
C23 C24 H24B 109.5 . . ?
H24A C24 H24B 108.1 . . ?
O5 C25 H25A 110.3 . . ?
O5 C25 H25B 110.3 . . ?
O5 C25 C26 107.16(12) . . ?
H25A C25 H25B 108.5 . . ?
C26 C25 H25A 110.3 . . ?
C26 C25 H25B 110.3 . . ?
O6 C26 C25 111.40(13) . . ?
O6 C26 H26A 109.3 . . ?
O6 C26 H26B 109.3 . . ?
C25 C26 H26A 109.3 . . ?
C25 C26 H26B 109.3 . . ?
H26A C26 H26B 108.0 . . ?
O6 C27 H27A 110.5 . . ?
O6 C27 H27B 110.5 . . ?
O6 C27 C28 105.99(12) . . ?
H27A C27 H27B 108.7 . . ?
C28 C27 H27A 110.5 . . ?
C28 C27 H27B 110.5 . . ?
O7 C28 C27 110.79(13) . . ?
O7 C28 H28A 109.5 . . ?
O7 C28 H28B 109.5 . . ?
C27 C28 H28A 109.5 . . ?
C27 C28 H28B 109.5 . . ?
H28A C28 H28B 108.1 . . ?
O7 C29 H29A 110.3 . . ?
O7 C29 H29B 110.3 . . ?
O7 C29 C30 107.13(12) . . ?
H29A C29 H29B 108.5 . . ?
C30 C29 H29A 110.3 . . ?
C30 C29 H29B 110.3 . . ?
O8 C30 C29 110.89(12) . . ?
O8 C30 H30A 109.5 . . ?
O8 C30 H30B 109.5 . . ?
C29 C30 H30A 109.5 . . ?
C29 C30 H30B 109.5 . . ?
H30A C30 H30B 108.1 . . ?
O8 C31 H31A 110.4 . . ?
O8 C31 H31B 110.4 . . ?
O8 C31 C32 106.53(12) . . ?
H31A C31 H31B 108.6 . . ?
C32 C31 H31A 110.4 . . ?
C32 C31 H31B 110.4 . . ?
O5 C32 C31 110.41(13) . . ?
O5 C32 H32A 109.6 . . ?
O5 C32 H32B 109.6 . . ?
C31 C32 H32A 109.6 . . ?
C31 C32 H32B 109.6 . . ?
H32A C32 H32B 108.1 . . ?
O1 Li1 O2 71.24(9) . . ?
O1 Li1 O4 72.12(9) . . ?
O1 Li1 O6 78.50(9) . . ?
O1 Li1 O8 145.72(14) . . ?
O2 Li1 O6 79.74(9) . . ?
O3 Li1 O1 110.68(12) . . ?
O3 Li1 O2 71.57(9) . . ?
O3 Li1 O4 71.94(9) . . ?
O3 Li1 O6 144.24(14) . . ?
O3 Li1 O7 82.69(10) . . ?
O3 Li1 O8 79.25(10) . . ?
O4 Li1 O2 113.05(12) . . ?
O4 Li1 O6 141.05(13) . . ?
O4 Li1 O8 80.82(10) . . ?
O5 Li1 O1 82.27(10) . . ?
O5 Li1 O2 144.33(14) . . ?
O5 Li1 O3 142.20(14) . . ?
O5 Li1 O4 79.36(10) . . ?
O5 Li1 O6 71.74(9) . . ?
O5 Li1 O7 110.46(12) . . ?
O5 Li1 O8 72.21(9) . . ?
O7 Li1 O1 140.20(14) . . ?
O7 Li1 O2 78.67(10) . . ?
O7 Li1 O4 145.76(14) . . ?
O7 Li1 O6 70.89(9) . . ?
O7 Li1 O8 71.98(9) . . ?
O8 Li1 O2 140.75(13) . . ?
O8 Li1 O6 113.21(12) . . ?

loop_
_geom_bond_atom_site_label_1
_geom_bond_atom_site_label_2
_geom_bond_distance
_geom_bond_site_symmetry_2
_geom_bond_publ_flag
Si1 C1 1.8352(15) . ?
Si1 C2 1.8886(16) . ?
Si1 C3 1.8695(17) . ?
Si1 C4 1.8746(16) . ?
Si2 C5 1.8441(15) . ?
Si2 C6 1.8830(16) . ?
Si2 C7 1.8827(16) . ?
Si2 C8 1.8821(17) . ?
Si3 C9 1.8466(15) . ?
Si3 C10 1.8771(16) . ?
Si3 C11 1.8799(16) . ?
Si3 C12 1.8844(16) . ?
Si4 C13 1.8493(15) . ?
Si4 C14 1.8732(17) . ?
Si4 C15 1.8780(18) . ?
Si4 C16 1.8782(18) . ?
Al1 C1 2.0282(15) . ?
Al1 C5 2.0293(15) . ?
Al1 C9 2.0186(16) . ?
Al1 C13 2.0223(16) . ?
C1 H1A 0.9900 . ?
C1 H1B 0.9900 . ?
C2 H2A 0.9800 . ?
C2 H2B 0.9800 . ?
C2 H2C 0.9800 . ?
C3 H3A 0.9800 . ?
C3 H3B 0.9800 . ?
C3 H3C 0.9800 . ?
C4 H4A 0.9800 . ?
C4 H4B 0.9800 . ?
C4 H4C 0.9800 . ?
C5 H5A 0.9900 . ?
C5 H5B 0.9900 . ?
C6 H6A 0.9800 . ?
C6 H6B 0.9800 . ?
C6 H6C 0.9800 . ?
C7 H7A 0.9800 . ?
C7 H7B 0.9800 . ?
C7 H7C 0.9800 . ?
C8 H8A 0.9800 . ?
C8 H8B 0.9800 . ?
C8 H8C 0.9800 . ?
C9 H9A 0.9900 . ?
C9 H9B 0.9900 . ?
C10 H10A 0.9800 . ?
C10 H10B 0.9800 . ?
C10 H10C 0.9800 . ?
C11 H11A 0.9800 . ?
C11 H11B 0.9800 . ?
C11 H11C 0.9800 . ?
C12 H12A 0.9800 . ?
C12 H12B 0.9800 . ?
C12 H12C 0.9800 . ?
C13 H13A 0.9900 . ?
C13 H13B 0.9900 . ?
C14 H14A 0.9800 . ?
C14 H14B 0.9800 . ?
C14 H14C 0.9800 . ?
C15 H15A 0.9800 . ?
C15 H15B 0.9800 . ?
C15 H15C 0.9800 . ?
C16 H16A 0.9800 . ?
C16 H16B 0.9800 . ?
C16 H16C 0.9800 . ?
O1 C18 1.4269(18) . ?
O1 C19 1.4255(17) . ?
O1 Li1 2.313(3) . ?
O2 C20 1.4265(18) . ?
O2 C21 1.4265(17) . ?
O2 Li1 2.390(3) . ?
O3 C22 1.4289(17) . ?
O3 C23 1.4242(17) . ?
O3 Li1 2.304(3) . ?
O4 C17 1.4205(17) . ?
O4 C24 1.4283(17) . ?
O4 Li1 2.352(3) . ?
O5 C25 1.4250(18) . ?
O5 C32 1.4328(18) . ?
O5 Li1 2.286(3) . ?
O6 C26 1.4248(18) . ?
O6 C27 1.4248(18) . ?
O6 Li1 2.427(3) . ?
O7 C28 1.4300(17) . ?
O7 C29 1.4227(17) . ?
O7 Li1 2.310(3) . ?
O8 C30 1.4248(18) . ?
O8 C31 1.4285(17) . ?
O8 Li1 2.354(3) . ?
C17 H17A 0.9900 . ?
C17 H17B 0.9900 . ?
C17 C18 1.509(2) . ?
C18 H18A 0.9900 . ?
C18 H18B 0.9900 . ?
C19 H19A 0.9900 . ?
C19 H19B 0.9900 . ?
C19 C20 1.499(2) . ?
C20 H20A 0.9900 . ?
C20 H20B 0.9900 . ?
C21 H21A 0.9900 . ?
C21 H21B 0.9900 . ?
C21 C22 1.508(2) . ?
C22 H22A 0.9900 . ?
C22 H22B 0.9900 . ?
C23 H23A 0.9900 . ?
C23 H23B 0.9900 . ?
C23 C24 1.505(2) . ?
C24 H24A 0.9900 . ?
C24 H24B 0.9900 . ?
C25 H25A 0.9900 . ?
C25 H25B 0.9900 . ?
C25 C26 1.508(2) . ?
C26 H26A 0.9900 . ?
C26 H26B 0.9900 . ?
C27 H27A 0.9900 . ?
C27 H27B 0.9900 . ?
C27 C28 1.508(2) . ?
C28 H28A 0.9900 . ?
C28 H28B 0.9900 . ?
C29 H29A 0.9900 . ?
C29 H29B 0.9900 . ?
C29 C30 1.508(2) . ?
C30 H30A 0.9900 . ?
C30 H30B 0.9900 . ?
C31 H31A 0.9900 . ?
C31 H31B 0.9900 . ?
C31 C32 1.505(2) . ?
C32 H32A 0.9900 . ?
C32 H32B 0.9900 . ?

loop_
_geom_torsion_atom_site_label_1
_geom_torsion_atom_site_label_2
_geom_torsion_atom_site_label_3
_geom_torsion_atom_site_label_4
_geom_torsion
_geom_torsion_site_symmetry_1
_geom_torsion_site_symmetry_2
_geom_torsion_site_symmetry_3
_geom_torsion_site_symmetry_4
_geom_torsion_publ_flag
C2 Si1 C1 Al1 178.23(9) . . . . ?
C3 Si1 C1 Al1 -62.42(12) . . . . ?
C4 Si1 C1 Al1 57.89(12) . . . . ?
C6 Si2 C5 Al1 -165.87(9) . . . . ?
C7 Si2 C5 Al1 75.39(11) . . . . ?
C8 Si2 C5 Al1 -45.64(12) . . . . ?
C10 Si3 C9 Al1 58.45(11) . . . . ?
C11 Si3 C9 Al1 -60.69(12) . . . . ?
C12 Si3 C9 Al1 179.03(9) . . . . ?
C14 Si4 C13 Al1 -76.66(12) . . . . ?
C15 Si4 C13 Al1 163.76(10) . . . . ?
C16 Si4 C13 Al1 43.38(12) . . . . ?
O1 C19 C20 O2 -56.30(16) . . . . ?
O2 C21 C22 O3 -56.68(16) . . . . ?
O3 C23 C24 O4 -56.39(16) . . . . ?
O4 C17 C18 O1 -57.40(16) . . . . ?
O5 C25 C26 O6 56.94(17) . . . . ?
O6 C27 C28 O7 58.63(16) . . . . ?
O7 C29 C30 O8 55.70(16) . . . . ?
O8 C31 C32 O5 56.87(16) . . . . ?
C17 O4 C24 C23 -81.88(16) . . . . ?
C18 O1 C19 C20 168.31(12) . . . . ?
C19 O1 C18 C17 -84.24(15) . . . . ?
C20 O2 C21 C22 163.12(12) . . . . ?
C21 O2 C20 C19 -82.19(16) . . . . ?
C22 O3 C23 C24 168.70(12) . . . . ?
C23 O3 C22 C21 -84.53(15) . . . . ?
C24 O4 C17 C18 163.83(12) . . . . ?
C25 O5 C32 C31 84.60(15) . . . . ?
C26 O6 C27 C28 -162.62(12) . . . . ?
C27 O6 C26 C25 80.17(16) . . . . ?
C28 O7 C29 C30 -168.59(12) . . . . ?
C29 O7 C28 C27 84.00(15) . . . . ?
C30 O8 C31 C32 -163.56(12) . . . . ?
C31 O8 C30 C29 82.16(16) . . . . ?
C32 O5 C25 C26 -169.13(12) . . . . ?
Li1 O1 C18 C17 48.77(15) . . . . ?
Li1 O1 C19 C20 38.30(16) . . . . ?
Li1 O2 C20 C19 46.30(15) . . . . ?
Li1 O2 C21 C22 36.85(16) . . . . ?
Li1 O3 C22 C21 48.55(16) . . . . ?
Li1 O3 C23 C24 37.72(16) . . . . ?
Li1 O4 C17 C18 37.17(16) . . . . ?
Li1 O4 C24 C23 47.09(15) . . . . ?
Li1 O5 C25 C26 -38.46(17) . . . . ?
Li1 O5 C32 C31 -48.85(16) . . . . ?
Li1 O6 C26 C25 -46.08(16) . . . . ?
Li1 O6 C27 C28 -39.17(15) . . . . ?
Li1 O7 C28 C27 -49.15(16) . . . . ?
Li1 O7 C29 C30 -37.22(16) . . . . ?
Li1 O8 C30 C29 -46.40(15) . . . . ?
Li1 O8 C31 C32 -37.05(16) . . . . ?
